data_1536144
loop_
_publ_author_name
'Correll, S.'
'Stock, N.'
'Schnick, W.'
'Nilges, T.'
'Oeckler, O.'
'Senker, J.'

_publ_section_title
;
 Li(x) H(12-x-y+z) (P12 O(y) N(24-y))X(z) (X = Cl, Br) -
 Oxonitridophosphate mit NPO-Zeolithstruktur
;
_journal_name_full 'Zeitschrift fuer Anorganische und Allgemeine Chemie'
_journal_page_first 2205
_journal_page_last 2217
_journal_volume 630
_journal_year 2004
_chemical_formula_sum 'Cl3.68 H9.2 Li6.48 N24 P12'
_chemical_name_systematic 'Li6.48 H9.2 P12 N24 Cl3.68'
_space_group_IT_number 33
_symmetry_space_group_name_Hall 'P 2c -2n'
_symmetry_space_group_name_H-M 'P n a 21'
_cell_angle_alpha 90
_cell_angle_beta 90
_cell_angle_gamma 90
_cell_formula_units_Z 1
_cell_length_a 4.766
_cell_length_b 14.263
_cell_length_c 8.235
_cell_volume 559.794
_citation_journal_id_ASTM ZAACAB
_cod_data_source_file Correll_ZAACAB_2004_1611.cif
_cod_data_source_block H9.2Cl3.68Li6.48N24P12
_cod_original_cell_volume 559.7943
_cod_original_formula_sum 'H9.2 Cl3.68 Li6.48 N24 P12'
_cod_database_code 1536144

loop_
_symmetry_equiv_pos_as_xyz
x,y,z
-x,-y,z+1/2
-x+1/2,y+1/2,z+1/2
x+1/2,-y+1/2,z

loop_
_atom_site_label
_atom_site_type_symbol
_atom_site_fract_x
_atom_site_fract_y
_atom_site_fract_z
_atom_site_occupancy
_atom_site_U_iso_or_equiv
Li1 Li+1 0.323 0.6428 1.445 0.56 0.0
Li2 Li+1 -0.687 0.8975 0.574 0.56 0.0
Cl1 Cl-1 -0.4735 0.7512 0.6385 0.92 0.0
P3 P+5 -0.32 0.9933 0.7487 0.11 0.0
P4 P+5 -0.17679 0.99622 0.75959 0.89 0.0
N9 N-3 -0.3482 0.9288 0.8844 0.89 0.0
P5 P+5 0.162 0.8112 1.197 0.07 0.0
N6 N-3 0.371 0.715 1.239 0.11 0.0
P1 P+5 0.179 0.9379 0.93 0.1 0.0
N2 N-3 -0.2136 1.1034 0.8208 1 0.0
N5 N-3 -0.8503 0.9618 0.777 0.91 0.0
P2 P+5 0.32184 0.93596 0.94053 0.9 0.0
N7 N-3 0.122 0.7147 1.2473 0.89 0.0
N3 N-3 0.2442 0.8325 1.0126 1 0.0
N8 N-3 -0.139 0.923 0.879 0.11 0.0
P6 P+5 0.2926 0.80957 1.20391 0.93 0.0
N1 N-3 -0.2676 0.9824 0.5789 1 0.0
Li3 Li+1 -0.153 0.7964 0.8953 0.5 0.0
N4 N-3 -0.644 0.97 0.789 0.09 0.0
